data_1562160
loop_
_publ_author_name
'Tseng, Tien-Wen'
'Yang, Ming-Ling'
'Luo, Tzuoo-Tsair'

_publ_section_title
;
 A key route to designing huge eight-fold interpenetrated coordination
 networks with ths-type topology: Synthesis, structures, and topological
 characteristics
;
_journal_name_full 'Journal of Solid State Chemistry'
_journal_page_first 345
_journal_page_last 350
_journal_paper_doi 10.1016/j.jssc.2014.10.002
_journal_volume 221
_journal_year 2015
_chemical_formula_sum 'C22 H21.5 Cd Cl N3 O5.75'
_chemical_formula_weight 567.77
_space_group_IT_number 15
_space_group_name_Hall '-C 2yc'
_space_group_name_H-M_alt 'C 1 2/c 1'
_symmetry_cell_setting monoclinic
_symmetry_space_group_name_H-M 'C 1 2/c 1'
_atom_sites_solution_hydrogens geom
_atom_sites_solution_primary direct
_atom_sites_solution_secondary difmap
_audit_creation_method SHELXL-97
_cell_angle_alpha 90.00
_cell_angle_beta 130.3030(10)
_cell_angle_gamma 90.00
_cell_formula_units_Z 8
_cell_length_a 22.1995(5)
_cell_length_b 15.3403(5)
_cell_length_c 16.6948(5)
_cell_measurement_reflns_used 4170
_cell_measurement_temperature 296(2)
_cell_measurement_theta_max 24.95
_cell_measurement_theta_min 2.66
_cell_volume 4335.9(2)
_computing_cell_refinement 'Bruker SAINT'
_computing_data_collection 'Bruker SMART'
_computing_data_reduction 'Bruker SAINT'
_computing_structure_refinement 'SHELXL-97 (Sheldrick, 1997)'
_computing_structure_solution 'SIR92 (Giacovazzo et al, 1993)'
_diffrn_ambient_temperature 296(2)
_diffrn_measured_fraction_theta_full 0.989
_diffrn_measured_fraction_theta_max 0.989
_diffrn_measurement_device_type 'CCD area detector'
_diffrn_measurement_method 'phi and omega scans'
_diffrn_radiation_monochromator graphite
_diffrn_radiation_source 'fine-focus sealed tube'
_diffrn_radiation_type MoK\a
_diffrn_radiation_wavelength 0.71073
_diffrn_reflns_av_R_equivalents 0.0363
_diffrn_reflns_av_sigmaI/netI 0.0390
_diffrn_reflns_limit_h_max 24
_diffrn_reflns_limit_h_min -26
_diffrn_reflns_limit_k_max 18
_diffrn_reflns_limit_k_min -16
_diffrn_reflns_limit_l_max 19
_diffrn_reflns_limit_l_min -18
_diffrn_reflns_number 14334
_diffrn_reflns_theta_full 25.06
_diffrn_reflns_theta_max 25.06
_diffrn_reflns_theta_min 1.79
_exptl_absorpt_coefficient_mu 1.175
_exptl_absorpt_correction_T_max 0.7452
_exptl_absorpt_correction_T_min 0.6773
_exptl_absorpt_correction_type multi-scan
_exptl_absorpt_process_details 'Bruker SADABS, 1996'
_exptl_crystal_colour yellow
_exptl_crystal_density_diffrn 1.740
_exptl_crystal_density_method 'not measured'
_exptl_crystal_description prism
_exptl_crystal_F_000 2284
_exptl_crystal_size_max 0.12
_exptl_crystal_size_mid 0.10
_exptl_crystal_size_min 0.08
_refine_diff_density_max 0.853
_refine_diff_density_min -0.690
_refine_diff_density_rms 0.197
_refine_ls_extinction_method none
_refine_ls_goodness_of_fit_ref 1.121
_refine_ls_hydrogen_treatment constr
_refine_ls_matrix_type full
_refine_ls_number_parameters 303
_refine_ls_number_reflns 3811
_refine_ls_number_restraints 0
_refine_ls_restrained_S_all 1.121
_refine_ls_R_factor_all 0.0488
_refine_ls_R_factor_gt 0.0349
_refine_ls_shift/su_max 0.000
_refine_ls_shift/su_mean 0.000
_refine_ls_structure_factor_coef Fsqd
_refine_ls_weighting_details 'calc w=1/[\s^2^(Fo^2^)+(0.0592P)^2^+9.0648P] where P=(Fo^2^+2Fc^2^)/3'
_refine_ls_weighting_scheme calc
_refine_ls_wR_factor_gt 0.0956
_refine_ls_wR_factor_ref 0.1141
_reflns_number_gt 3083
_reflns_number_total 3811
_reflns_threshold_expression >2sigma(I)
_cod_data_source_file JSSC-2015-221-345.cif
_cod_data_source_block i11849
_cod_depositor_comments
;
The following automatic conversions were performed:

data item '_symmetry_cell_setting' value 'Monoclinic' was changed to
'monoclinic' in accordance with the built-in table derived from the
CIF Core dictionary named 'cif_core.dic' version 2.4.5 last updated
on 2014-11-21.

Automatic conversion script
Id: cif_fix_values 8369 2020-08-20 11:38:08Z andrius 
;
_cod_original_sg_symbol_H-M C2/c
_cod_original_formula_sum 'C22 H21.50 Cd Cl N3 O5.75'
_cod_database_code 1562160

loop_
_symmetry_equiv_pos_as_xyz
'x, y, z'
'-x, y, -z+1/2'
'x+1/2, y+1/2, z'
'-x+1/2, y+1/2, -z+1/2'
'-x, -y, -z'
'x, -y, z-1/2'
'-x+1/2, -y+1/2, -z'
'x+1/2, -y+1/2, z-1/2'

loop_
_atom_site_label
_atom_site_type_symbol
_atom_site_fract_x
_atom_site_fract_y
_atom_site_fract_z
_atom_site_U_iso_or_equiv
_atom_site_adp_type
_atom_site_occupancy
_atom_site_symmetry_multiplicity
_atom_site_calc_flag
_atom_site_refinement_flags
_atom_site_disorder_assembly
_atom_site_disorder_group
Cd1 Cd 0.289507(17) 0.11932(2) 0.67000(2) 0.01920(14) Uani 1 1 d . . .
Cl1 Cl 0.38585(6) 0.11549(7) 0.86531(9) 0.0242(3) Uani 1 1 d . . .
O1 O 0.68422(19) 0.5948(2) 0.6685(3) 0.0352(9) Uani 1 1 d . . .
O2 O 0.69535(17) 0.4987(2) 0.5828(3) 0.0330(9) Uani 1 1 d . . .
N1 N 0.35219(18) 0.2040(2) 0.6269(3) 0.0161(8) Uani 1 1 d . . .
N2 N 0.35826(19) 0.0309(2) 0.6369(3) 0.0200(8) Uani 1 1 d . . .
N3 N 0.24642(19) 0.2649(2) 0.6396(3) 0.0202(8) Uani 1 1 d . . .
C1 C 0.4043(2) 0.1673(3) 0.6216(3) 0.0143(9) Uani 1 1 d . . .
C2 C 0.4530(2) 0.2174(3) 0.6148(3) 0.0179(10) Uani 1 1 d . . .
H2 H 0.4897 0.1905 0.6131 0.022 Uiso 1 1 calc R . .
C3 C 0.4467(2) 0.3080(3) 0.6103(3) 0.0161(9) Uani 1 1 d . . .
C4 C 0.3897(2) 0.3441(3) 0.6123(3) 0.0182(9) Uani 1 1 d . . .
H4 H 0.3821 0.4042 0.6069 0.022 Uiso 1 1 calc R . .
C5 C 0.3447(2) 0.2908(3) 0.6222(3) 0.0171(9) Uani 1 1 d . . .
C6 C 0.4066(2) 0.0697(3) 0.6249(3) 0.0183(10) Uani 1 1 d . . .
C7 C 0.4530(2) 0.0215(3) 0.6131(3) 0.0196(10) Uani 1 1 d . . .
H7 H 0.4863 0.0497 0.6057 0.024 Uiso 1 1 calc R . .
C8 C 0.4500(2) -0.0687(3) 0.6122(3) 0.0243(11) Uani 1 1 d . . .
H8 H 0.4805 -0.1018 0.6035 0.029 Uiso 1 1 calc R . .
C9 C 0.4004(3) -0.1084(3) 0.6245(4) 0.0260(11) Uani 1 1 d . . .
H9 H 0.3969 -0.1688 0.6244 0.031 Uiso 1 1 calc R . .
C10 C 0.3562(3) -0.0559(3) 0.6370(4) 0.0253(11) Uani 1 1 d . . .
H10 H 0.3233 -0.0827 0.6458 0.030 Uiso 1 1 calc R . .
C11 C 0.2855(2) 0.3257(3) 0.6302(3) 0.0178(9) Uani 1 1 d . . .
C12 C 0.2713(2) 0.4136(3) 0.6269(3) 0.0223(10) Uani 1 1 d . . .
H12 H 0.2990 0.4541 0.6201 0.027 Uiso 1 1 calc R . .
C13 C 0.2154(2) 0.4410(3) 0.6339(3) 0.0249(11) Uani 1 1 d . . .
H13 H 0.2049 0.5000 0.6320 0.030 Uiso 1 1 calc R . .
C14 C 0.1758(3) 0.3796(3) 0.6436(4) 0.0274(11) Uani 1 1 d . . .
H14 H 0.1379 0.3965 0.6484 0.033 Uiso 1 1 calc R . .
C15 C 0.1924(3) 0.2928(3) 0.6463(3) 0.0262(11) Uani 1 1 d . . .
H15 H 0.1652 0.2517 0.6531 0.031 Uiso 1 1 calc R . .
C16 C 0.4988(2) 0.3644(3) 0.6066(3) 0.0195(10) Uani 1 1 d . . .
C17 C 0.5365(2) 0.3318(3) 0.5699(4) 0.0255(11) Uani 1 1 d . . .
H17 H 0.5262 0.2753 0.5438 0.031 Uiso 1 1 calc R . .
C18 C 0.5886(3) 0.3836(3) 0.5727(4) 0.0272(11) Uani 1 1 d . . .
H18 H 0.6132 0.3616 0.5484 0.033 Uiso 1 1 calc R . .
C19 C 0.6047(2) 0.4679(3) 0.6111(3) 0.0224(10) Uani 1 1 d . . .
C20 C 0.5656(2) 0.5011(3) 0.6445(3) 0.0222(10) Uani 1 1 d . . .
H20 H 0.5745 0.5583 0.6683 0.027 Uiso 1 1 calc R . .
C21 C 0.5142(2) 0.4501(3) 0.6425(3) 0.0199(10) Uani 1 1 d . . .
H21 H 0.4890 0.4731 0.6655 0.024 Uiso 1 1 calc R . .
C22 C 0.6649(3) 0.5236(3) 0.6203(4) 0.0279(12) Uani 1 1 d . . .
O4 O 0.6369(2) 0.4184(3) 0.3977(3) 0.0589(12) Uani 1 1 d . . .
H101 H 0.6603 0.3775 0.3930 0.088 Uiso 1 1 d R . .
H102 H 0.6558 0.4242 0.4616 0.088 Uiso 1 1 d R . .
O5 O 0.2700(3) 0.3379(4) 0.1437(4) 0.0703(14) Uani 1 1 d . . .
H103 H 0.2246 0.3187 0.1218 0.106 Uiso 1 1 d R . .
H104 H 0.2870 0.3004 0.1236 0.106 Uiso 1 1 d R . .
O6 O 0.5000 0.6747(4) 0.7500 0.0628(18) Uani 1 2 d S . .
H105 H 0.5413 0.6454 0.8024 0.094 Uiso 0.50 1 d PR . .
H106 H 0.4590 0.6461 0.7335 0.094 Uiso 0.50 1 d PR . .
O7 O 0.4178(3) 0.2371(4) 0.2974(5) 0.102(2) Uani 1 1 d . . .
H107 H 0.4533 0.2625 0.2940 0.153 Uiso 1 1 d R . .
H108 H 0.3753 0.2728 0.2528 0.153 Uiso 1 1 d R . .
O8 O 0.6888(13) 0.3201(14) 0.4767(16) 0.088(7) Uani 0.25 1 d P . .
H109 H 0.7290 0.2849 0.5120 0.132 Uiso 0.25 1 d PR . .
H110 H 0.6660 0.3181 0.5038 0.132 Uiso 0.25 1 d PR . .

loop_
_atom_site_aniso_label
_atom_site_aniso_U_11
_atom_site_aniso_U_22
_atom_site_aniso_U_33
_atom_site_aniso_U_23
_atom_site_aniso_U_13
_atom_site_aniso_U_12
Cd1 0.01750(19) 0.0222(2) 0.0220(2) -0.00008(14) 0.01465(16) -0.00319(13)
Cl1 0.0225(5) 0.0317(7) 0.0217(6) -0.0009(5) 0.0158(5) -0.0066(4)
O1 0.0276(18) 0.038(2) 0.041(2) 0.0021(18) 0.0225(17) -0.0107(16)
O2 0.0189(16) 0.046(2) 0.036(2) 0.0101(17) 0.0186(16) -0.0026(15)
N1 0.0144(17) 0.020(2) 0.0132(18) -0.0017(15) 0.0086(15) -0.0017(14)
N2 0.0199(18) 0.019(2) 0.025(2) -0.0010(16) 0.0162(17) -0.0049(15)
N3 0.0170(18) 0.025(2) 0.022(2) 0.0023(16) 0.0142(16) 0.0003(15)
C1 0.0142(19) 0.018(2) 0.013(2) -0.0020(17) 0.0097(18) -0.0012(16)
C2 0.0142(19) 0.025(3) 0.016(2) 0.0003(18) 0.0101(18) 0.0013(17)
C3 0.0136(19) 0.023(3) 0.012(2) 0.0014(18) 0.0084(17) 0.0013(17)
C4 0.019(2) 0.019(2) 0.018(2) -0.0001(18) 0.0124(19) -0.0015(17)
C5 0.017(2) 0.022(3) 0.015(2) 0.0000(18) 0.0109(18) -0.0003(17)
C6 0.014(2) 0.025(3) 0.011(2) -0.0020(18) 0.0062(18) -0.0008(17)
C7 0.019(2) 0.021(3) 0.017(2) 0.0022(18) 0.0106(19) 0.0012(17)
C8 0.023(2) 0.027(3) 0.021(2) -0.003(2) 0.014(2) 0.0017(19)
C9 0.028(2) 0.018(3) 0.026(3) -0.0019(19) 0.014(2) 0.0012(19)
C10 0.024(2) 0.023(3) 0.031(3) 0.001(2) 0.019(2) -0.0046(19)
C11 0.0129(19) 0.023(3) 0.015(2) -0.0018(18) 0.0079(18) 0.0012(17)
C12 0.019(2) 0.027(3) 0.017(2) -0.005(2) 0.0094(19) -0.0018(19)
C13 0.023(2) 0.025(3) 0.023(3) -0.005(2) 0.013(2) 0.0050(19)
C14 0.023(2) 0.039(3) 0.024(3) -0.001(2) 0.017(2) 0.006(2)
C15 0.023(2) 0.037(3) 0.024(3) 0.005(2) 0.018(2) 0.003(2)
C16 0.015(2) 0.026(3) 0.012(2) 0.0016(18) 0.0067(18) 0.0009(18)
C17 0.023(2) 0.027(3) 0.031(3) 0.003(2) 0.019(2) 0.0017(19)
C18 0.024(2) 0.033(3) 0.032(3) 0.007(2) 0.022(2) 0.001(2)
C19 0.014(2) 0.028(3) 0.018(2) 0.009(2) 0.0068(19) -0.0009(18)
C20 0.020(2) 0.020(3) 0.022(2) 0.0019(19) 0.011(2) -0.0014(18)
C21 0.017(2) 0.021(3) 0.022(2) 0.0030(19) 0.0130(19) 0.0003(18)
C22 0.017(2) 0.036(3) 0.024(3) 0.012(2) 0.011(2) 0.002(2)
O4 0.055(3) 0.067(3) 0.057(3) -0.007(2) 0.037(2) -0.003(2)
O5 0.058(3) 0.101(4) 0.071(3) 0.036(3) 0.050(3) 0.022(3)
O6 0.045(3) 0.066(5) 0.070(4) 0.000 0.034(3) 0.000
O7 0.113(4) 0.095(5) 0.142(5) 0.023(4) 0.102(5) 0.018(4)
O8 0.118(17) 0.080(16) 0.096(16) -0.030(13) 0.083(15) -0.049(14)

loop_
_atom_type_symbol
_atom_type_description
_atom_type_scat_dispersion_real
_atom_type_scat_dispersion_imag
_atom_type_scat_source
C C 0.0033 0.0016 'International Tables Vol C Tables 4.2.6.8 and 6.1.1.4'
H H 0.0000 0.0000 'International Tables Vol C Tables 4.2.6.8 and 6.1.1.4'
N N 0.0061 0.0033 'International Tables Vol C Tables 4.2.6.8 and 6.1.1.4'
O O 0.0106 0.0060 'International Tables Vol C Tables 4.2.6.8 and 6.1.1.4'
Cd Cd -0.8075 1.2024 'International Tables Vol C Tables 4.2.6.8 and 6.1.1.4'
Cl Cl 0.1484 0.1585 'International Tables Vol C Tables 4.2.6.8 and 6.1.1.4'

loop_
_geom_angle_atom_site_label_1
_geom_angle_atom_site_label_2
_geom_angle_atom_site_label_3
_geom_angle
_geom_angle_site_symmetry_1
_geom_angle_site_symmetry_3
N1 Cd1 O1 150.86(12) . 3_445
N1 Cd1 N3 69.20(12) . .
O1 Cd1 N3 83.53(13) 3_445 .
N1 Cd1 N2 69.05(13) . .
O1 Cd1 N2 133.98(13) 3_445 .
N3 Cd1 N2 136.87(12) . .
N1 Cd1 O2 133.56(12) . 3_445
O1 Cd1 O2 53.92(12) 3_445 3_445
N3 Cd1 O2 121.25(11) . 3_445
N2 Cd1 O2 81.88(12) . 3_445
N1 Cd1 Cl1 103.83(8) . .
O1 Cd1 Cl1 90.93(9) 3_445 .
N3 Cd1 Cl1 100.96(9) . .
N2 Cd1 Cl1 98.94(9) . .
O2 Cd1 Cl1 116.20(8) 3_445 .
N1 Cd1 C22 152.98(12) . 3_445
O1 Cd1 C22 27.16(14) 3_445 3_445
N3 Cd1 C22 104.67(13) . 3_445
N2 Cd1 C22 107.45(14) . 3_445
O2 Cd1 C22 26.90(13) 3_445 3_445
Cl1 Cd1 C22 103.17(10) . 3_445
C22 O1 Cd1 94.1(3) . 3
C22 O2 Cd1 90.1(3) . 3
C5 N1 C1 119.7(4) . .
C5 N1 Cd1 119.7(3) . .
C1 N1 Cd1 120.0(3) . .
C10 N2 C6 118.1(4) . .
C10 N2 Cd1 123.2(3) . .
C6 N2 Cd1 118.5(3) . .
C15 N3 C11 117.7(4) . .
C15 N3 Cd1 123.0(3) . .
C11 N3 Cd1 118.6(3) . .
N1 C1 C2 121.6(4) . .
N1 C1 C6 115.3(3) . .
C2 C1 C6 123.1(4) . .
C1 C2 C3 120.0(4) . .
C2 C3 C4 116.9(4) . .
C2 C3 C16 122.2(4) . .
C4 C3 C16 120.8(4) . .
C5 C4 C3 120.2(4) . .
N1 C5 C4 121.6(4) . .
N1 C5 C11 115.7(4) . .
C4 C5 C11 122.7(4) . .
N2 C6 C7 121.5(4) . .
N2 C6 C1 115.8(4) . .
C7 C6 C1 122.6(4) . .
C6 C7 C8 120.0(4) . .
C9 C8 C7 118.4(4) . .
C8 C9 C10 118.3(4) . .
N2 C10 C9 123.6(4) . .
N3 C11 C12 122.1(4) . .
N3 C11 C5 115.4(4) . .
C12 C11 C5 122.5(4) . .
C11 C12 C13 119.2(4) . .
C14 C13 C12 118.8(5) . .
C13 C14 C15 119.4(4) . .
N3 C15 C14 122.8(4) . .
C21 C16 C17 118.2(4) . .
C21 C16 C3 121.1(4) . .
C17 C16 C3 120.7(4) . .
C18 C17 C16 120.1(5) . .
C17 C18 C19 121.0(5) . .
C18 C19 C20 118.9(4) . .
C18 C19 C22 121.6(4) . .
C20 C19 C22 119.5(4) . .
C21 C20 C19 120.4(4) . .
C20 C21 C16 121.4(4) . .
O2 C22 O1 121.3(4) . .
O2 C22 C19 120.6(5) . .
O1 C22 C19 118.1(4) . .
O2 C22 Cd1 63.0(2) . 3
O1 C22 Cd1 58.8(2) . 3
C19 C22 Cd1 171.0(3) . 3

loop_
_geom_bond_atom_site_label_1
_geom_bond_atom_site_label_2
_geom_bond_distance
_geom_bond_site_symmetry_2
Cd1 N1 2.332(3) .
Cd1 O1 2.351(3) 3_445
Cd1 N3 2.352(4) .
Cd1 N2 2.359(4) .
Cd1 O2 2.445(3) 3_445
Cd1 Cl1 2.4877(11) .
Cd1 C22 2.743(5) 3_445
O1 C22 1.256(6) .
O1 Cd1 2.351(3) 3
O2 C22 1.241(6) .
O2 Cd1 2.445(3) 3
N1 C5 1.337(6) .
N1 C1 1.340(5) .
N2 C10 1.332(6) .
N2 C6 1.350(5) .
N3 C15 1.344(5) .
N3 C11 1.351(6) .
C1 C2 1.389(6) .
C1 C6 1.498(6) .
C2 C3 1.394(6) .
C3 C4 1.403(6) .
C3 C16 1.478(6) .
C4 C5 1.382(6) .
C5 C11 1.501(6) .
C6 C7 1.382(6) .
C7 C8 1.385(6) .
C8 C9 1.383(7) .
C9 C10 1.386(7) .
C11 C12 1.378(7) .
C12 C13 1.386(6) .
C13 C14 1.367(7) .
C14 C15 1.375(6) .
C16 C21 1.393(6) .
C16 C17 1.408(6) .
C17 C18 1.379(6) .
C18 C19 1.383(7) .
C19 C20 1.398(6) .
C19 C22 1.508(6) .
C20 C21 1.365(6) .
C22 Cd1 2.743(5) 3
